data_7705589
loop_
_publ_author_name
'Bazhenova, Tamara A.'
'Zorina, Leokadiya V.'
'Simonov, Sergey V.'
'Mironov, Vladimir S.'
'Maximova, Olga V.'
'Spillecke, Lena'
'Koo, Changhyun'
'Klingeler, R\"udiger'
'Manakin, Yuriy V.'
'Vasiliev, Alexander N.'
'Yagubskii, Eduard B.'

_publ_section_title
;
 The first pentagonal-bipyramidal vanadium(III) complexes with a
 Schiff-base N<sub>3</sub>O<sub>2</sub> pentadentate ligand: synthesis,
 structure and magnetic properties.
;
_journal_issue 43
_journal_name_full 'Dalton transactions (Cambridge, England : 2003)'
_journal_page_first 15287
_journal_page_last 15298
_journal_paper_doi 10.1039/d0dt03092a
_journal_volume 49
_journal_year 2020
_chemical_formula_moiety 'C25 H20 N7 O2 S2 V, 0.5(C2 H3 N), 0.5(C H4 O)'
_chemical_formula_sum 'C26.5 H23.5 N7.5 O2.5 S2 V'
_chemical_formula_weight 602.09
_space_group_crystal_system orthorhombic
_space_group_IT_number 19
_space_group_name_Hall 'P 2ac 2ab'
_space_group_name_H-M_alt 'P 21 21 21'
_atom_sites_solution_hydrogens mixed
_atom_sites_solution_primary direct
_audit_creation_method SHELXL-2016/6
_audit_update_record
;
2020-07-10 deposited with the CCDC.	2020-10-05 downloaded from the CCDC.
;
_cell_angle_alpha 90
_cell_angle_beta 90
_cell_angle_gamma 90
_cell_formula_units_Z 8
_cell_length_a 13.9738(2)
_cell_length_b 14.3549(2)
_cell_length_c 27.3124(4)
_cell_measurement_reflns_used 13229
_cell_measurement_temperature 150(1)
_cell_measurement_theta_max 30.8830
_cell_measurement_theta_min 1.5970
_cell_volume 5478.66(14)
_computing_cell_refinement 'CrysAlisPro 1.171.39.46 (Rigaku OD, 2018)'
_computing_data_collection 'CrysAlisPro 1.171.39.46 (Rigaku OD, 2018)'
_computing_data_reduction 'CrysAlisPro 1.171.39.46 (Rigaku OD, 2018)'
_computing_molecular_graphics 'DIAMOND 3.1 (Crystal Impact GbR 2005)'
_computing_publication_material 'WinGX publication routines (Farrugia, 1999)'
_computing_structure_refinement 'SHELXL-2016/6 (Sheldrick, 2016)'
_computing_structure_solution 'SHELXS-97 (Sheldrick, 2008)'
_diffrn_ambient_environment N~2~
_diffrn_ambient_temperature 150(1)
_diffrn_detector 'CCD plate'
_diffrn_detector_area_resol_mean 10.4566
_diffrn_detector_type AtlasS2
_diffrn_measured_fraction_theta_full 0.988
_diffrn_measured_fraction_theta_max 0.904
_diffrn_measurement_device 'four-circle diffractometer'
_diffrn_measurement_device_type 'Xcalibur, AtlasS2, Gemini'
_diffrn_measurement_method '\w scans'
_diffrn_radiation_monochromator graphite
_diffrn_radiation_probe x-ray
_diffrn_radiation_type 'Mo K\a'
_diffrn_radiation_wavelength 0.71073
_diffrn_reflns_av_R_equivalents 0.0173
_diffrn_reflns_av_unetI/netI 0.0318
_diffrn_reflns_Laue_measured_fraction_full 0.988
_diffrn_reflns_Laue_measured_fraction_max 0.904
_diffrn_reflns_limit_h_max 16
_diffrn_reflns_limit_h_min -20
_diffrn_reflns_limit_k_max 20
_diffrn_reflns_limit_k_min -17
_diffrn_reflns_limit_l_max 38
_diffrn_reflns_limit_l_min -38
_diffrn_reflns_number 30256
_diffrn_reflns_point_group_measured_fraction_full 0.967
_diffrn_reflns_point_group_measured_fraction_max 0.860
_diffrn_reflns_theta_full 29.500
_diffrn_reflns_theta_max 31.267
_diffrn_reflns_theta_min 1.603
_diffrn_source 'fine-focus sealed X-ray tube'
_diffrn_source_type 'Enhance (Mo) X-ray Source'
_exptl_absorpt_coefficient_mu 0.557
_exptl_absorpt_correction_T_max 1.00000
_exptl_absorpt_correction_T_min 0.96320
_exptl_absorpt_correction_type multi-scan
_exptl_absorpt_process_details
;
CrysAlisPro 1.171.39.46 (Rigaku Oxford Diffraction, 2018)
Empirical absorption correction using spherical harmonics,
 implemented in SCALE3 ABSPACK scaling algorithm.
;
_exptl_crystal_colour black
_exptl_crystal_density_diffrn 1.460
_exptl_crystal_description stick
_exptl_crystal_F_000 2480
_exptl_crystal_size_max 0.534
_exptl_crystal_size_mid 0.085
_exptl_crystal_size_min 0.060
_refine_diff_density_max 0.370
_refine_diff_density_min -0.315
_refine_diff_density_rms 0.050
_refine_ls_abs_structure_details
;
 Flack x determined using 5144 quotients [(I+)-(I-)]/[(I+)+(I-)]
 (Parsons, Flack and Wagner, Acta Cryst. B69 (2013) 249-259).
;
_refine_ls_abs_structure_Flack -0.006(5)
_refine_ls_extinction_method none
_refine_ls_goodness_of_fit_ref 1.000
_refine_ls_hydrogen_treatment mixed
_refine_ls_matrix_type full
_refine_ls_number_parameters 785
_refine_ls_number_reflns 15367
_refine_ls_number_restraints 152
_refine_ls_restrained_S_all 0.999
_refine_ls_R_factor_all 0.0472
_refine_ls_R_factor_gt 0.0370
_refine_ls_shift/su_max 0.001
_refine_ls_shift/su_mean 0.000
_refine_ls_structure_factor_coef Fsqd
_refine_ls_weighting_details 'w=1/[\s^2^(Fo^2^)+(0.0407P)^2^+1.5708P] where P=(Fo^2^+2Fc^2^)/3'
_refine_ls_weighting_scheme calc
_refine_ls_wR_factor_gt 0.0811
_refine_ls_wR_factor_ref 0.0868
_reflns_Friedel_coverage 0.747
_reflns_Friedel_fraction_full 0.940
_reflns_Friedel_fraction_max 0.807
_reflns_number_gt 13382
_reflns_number_total 15367
_reflns_threshold_expression 'I > 2\s(I)'
_cod_data_source_file d0dt03092a2.cif
_cod_data_source_block 2_150K
_cod_depositor_comments 'Adding full bibliography for 7705587--7705589.cif.'
_cod_original_formula_sum 'C26.50 H23.50 N7.50 O2.50 S2 V'
_cod_database_code 7705589
_shelx_shelxl_version_number 2016/6
_shelx_space_group_comment
;
The symmetry employed for this shelxl refinement is uniquely defined
by the following loop, which should always be used as a source of
symmetry information in preference to the above space-group names.
They are only intended as comments.
;
_shelx_estimated_absorpt_t_min 0.755
_shelx_estimated_absorpt_t_max 0.967
_oxdiff_exptl_absorpt_empirical_full_min 0.950
_oxdiff_exptl_absorpt_empirical_full_max 1.079
_oxdiff_exptl_absorpt_empirical_details
;
Empirical correction (ABSPACK) includes:
- Absorption correction using spherical harmonics
- Frame scaling
;

loop_
_space_group_symop_operation_xyz
'x, y, z'
'-x+1/2, -y, z+1/2'
'-x, y+1/2, -z+1/2'
'x+1/2, -y+1/2, -z'

loop_
_atom_site_label
_atom_site_type_symbol
_atom_site_fract_x
_atom_site_fract_y
_atom_site_fract_z
_atom_site_U_iso_or_equiv
_atom_site_adp_type
_atom_site_occupancy
_atom_site_site_symmetry_order
_atom_site_calc_flag
_atom_site_refinement_flags_posn
_atom_site_refinement_flags_adp
_atom_site_refinement_flags_occupancy
_atom_site_disorder_assembly
_atom_site_disorder_group
V1 V 0.71156(3) 0.08363(3) 0.09644(2) 0.02674(10) Uani 1 1 d . . . . .
C24A C 0.7862(8) 0.2852(9) 0.1117(5) 0.030(2) Uani 0.7 1 d . U P A 1
S1A S 0.84634(11) 0.38365(12) 0.10728(6) 0.0389(3) Uani 0.7 1 d . . P A 1
C24B C 0.7702(17) 0.2999(19) 0.1138(12) 0.023(4) Uani 0.3 1 d . U P A 2
S1B S 0.8139(3) 0.4018(3) 0.12191(16) 0.0444(8) Uani 0.3 1 d . . P A 2
S2 S 0.64851(7) -0.24666(6) 0.08484(4) 0.0511(2) Uani 1 1 d . . . . .
C1 C 1.03593(18) 0.0813(2) 0.04738(10) 0.0305(6) Uani 1 1 d . . . . .
H1 H 1.019257 0.074451 0.080903 0.037 Uiso 1 1 calc R U . . .
C2 C 1.13149(19) 0.0757(2) 0.03296(11) 0.0351(6) Uani 1 1 d . . . . .
H2 H 1.180046 0.065580 0.056716 0.042 Uiso 1 1 calc R U . . .
C3 C 1.1555(2) 0.0847(2) -0.01578(12) 0.0401(7) Uani 1 1 d . . . . .
H3 H 1.220671 0.080979 -0.025507 0.048 Uiso 1 1 calc R U . . .
C4 C 1.0847(2) 0.0994(3) -0.05077(12) 0.0434(8) Uani 1 1 d . . . . .
H4 H 1.101347 0.104727 -0.084372 0.052 Uiso 1 1 calc R U . . .
C5 C 0.9896(2) 0.1062(2) -0.03640(11) 0.0367(6) Uani 1 1 d . . . . .
H5 H 0.941244 0.117117 -0.060154 0.044 Uiso 1 1 calc R U . . .
C6 C 0.96515(18) 0.09698(19) 0.01260(10) 0.0274(5) Uani 1 1 d . . . . .
C7 C 0.86399(18) 0.1000(2) 0.02852(10) 0.0280(5) Uani 1 1 d . . . . .
C8 C 0.6307(2) 0.1736(2) -0.05458(10) 0.0365(6) Uani 1 1 d . . . . .
H8A H 0.608264 0.238047 -0.057216 0.055 Uiso 1 1 calc R U . . .
H8B H 0.586608 0.132318 -0.072133 0.055 Uiso 1 1 calc R U . . .
H8C H 0.694761 0.168486 -0.068969 0.055 Uiso 1 1 calc R U . . .
C9 C 0.63458(19) 0.1460(2) -0.00212(10) 0.0287(5) Uani 1 1 d . . . . .
C10 C 0.54974(19) 0.1391(2) 0.02854(10) 0.0306(6) Uani 1 1 d . . . . .
C11 C 0.4564(2) 0.1600(2) 0.01337(12) 0.0378(6) Uani 1 1 d . . . . .
H11 H 0.443903 0.178413 -0.019419 0.045 Uiso 1 1 calc R U . . .
C12 C 0.3832(2) 0.1533(2) 0.04680(14) 0.0441(8) Uani 1 1 d . . . . .
H12 H 0.319642 0.168231 0.037297 0.053 Uiso 1 1 calc R U . . .
C13 C 0.40174(19) 0.1251(2) 0.09393(13) 0.0416(7) Uani 1 1 d . . . . .
H13 H 0.351376 0.119484 0.117108 0.050 Uiso 1 1 calc R U . . .
C14 C 0.49568(19) 0.1050(2) 0.10704(11) 0.0341(6) Uani 1 1 d . . . . .
C15 C 0.5265(2) 0.0770(2) 0.15669(11) 0.0367(6) Uani 1 1 d . . . . .
C16 C 0.4555(3) 0.0578(3) 0.19590(15) 0.0577(10) Uani 1 1 d . . . . .
H16A H 0.397847 0.030227 0.181453 0.087 Uiso 1 1 calc R U . . .
H16B H 0.438672 0.116117 0.212423 0.087 Uiso 1 1 calc R U . . .
H16C H 0.483068 0.014285 0.219688 0.087 Uiso 1 1 calc R U . . .
C17 C 0.7589(2) 0.0374(2) 0.19772(11) 0.0353(6) Uani 1 1 d . . . . .
C18 C 0.8216(2) 0.0145(2) 0.23937(11) 0.0385(7) Uani 1 1 d . . . . .
C19 C 0.7878(3) -0.0080(3) 0.28551(11) 0.0513(8) Uani 1 1 d . . . . .
H19 H 0.721002 -0.008138 0.291896 0.062 Uiso 1 1 calc R U . . .
C20 C 0.8525(4) -0.0304(3) 0.32260(13) 0.0646(12) Uani 1 1 d . . . . .
H20 H 0.829412 -0.046447 0.354208 0.078 Uiso 1 1 calc R U . . .
C21 C 0.9492(3) -0.0295(3) 0.31387(14) 0.0595(11) Uani 1 1 d . . . . .
H21 H 0.992635 -0.045155 0.339356 0.071 Uiso 1 1 calc R U . . .
C22 C 0.9837(3) -0.0059(3) 0.26796(14) 0.0566(10) Uani 1 1 d . . . . .
H22 H 1.050696 -0.004298 0.262040 0.068 Uiso 1 1 calc R U . . .
C23 C 0.9201(3) 0.0154(2) 0.23079(13) 0.0454(8) Uani 1 1 d . . . . .
H23 H 0.943651 0.030681 0.199169 0.054 Uiso 1 1 calc R U . . .
C25 C 0.66940(19) -0.1351(2) 0.08339(11) 0.0346(6) Uani 1 1 d . . . . .
N1 N 0.79894(15) 0.13381(17) -0.00144(8) 0.0286(5) Uani 1 1 d . . . . .
N2 N 0.71185(16) 0.12575(16) 0.02191(8) 0.0264(4) Uani 1 1 d . . . . .
N3 N 0.56803(15) 0.11326(16) 0.07498(8) 0.0291(5) Uani 1 1 d . . . . .
N4 N 0.61879(17) 0.07177(18) 0.15966(9) 0.0323(5) Uani 1 1 d . . . . .
N5 N 0.66365(19) 0.04931(19) 0.20307(9) 0.0369(6) Uani 1 1 d . . . . .
H5N H 0.634(3) 0.056(3) 0.2286(14) 0.044 Uiso 1 1 d . U . . .
N6 N 0.74084(16) 0.22028(18) 0.11249(8) 0.0318(5) Uani 1 1 d . . . . .
N7 N 0.68406(16) -0.05504(19) 0.08367(9) 0.0352(5) Uani 1 1 d . . . . .
O1 O 0.84440(13) 0.06801(15) 0.07121(7) 0.0331(4) Uani 1 1 d . . . . .
O2 O 0.79325(15) 0.04431(16) 0.15606(7) 0.0370(5) Uani 1 1 d . . . . .
V2 V 0.21498(3) 0.83802(3) 0.13857(2) 0.02432(9) Uani 1 1 d . . . . .
S11 S 0.16544(6) 1.16584(6) 0.17309(3) 0.04444(19) Uani 1 1 d . . . . .
S12 S 0.28018(6) 0.54658(7) 0.06120(3) 0.0497(2) Uani 1 1 d . . . . .
C31 C 0.46430(19) 0.8981(2) 0.01789(10) 0.0304(6) Uani 1 1 d . . . . .
H31 H 0.480074 0.896515 0.051716 0.036 Uiso 1 1 calc R U . . .
C32 C 0.53521(19) 0.9091(2) -0.01683(11) 0.0352(6) Uani 1 1 d . . . . .
H32 H 0.599872 0.915889 -0.006688 0.042 Uiso 1 1 calc R U . . .
C33 C 0.51321(19) 0.9104(2) -0.06619(10) 0.0321(6) Uani 1 1 d . . . . .
H33 H 0.562700 0.916610 -0.089815 0.039 Uiso 1 1 calc R U . . .
C34 C 0.4185(2) 0.9027(2) -0.08113(10) 0.0331(6) Uani 1 1 d . . . . .
H34 H 0.403328 0.903916 -0.115025 0.040 Uiso 1 1 calc R U . . .
C35 C 0.34623(19) 0.8931(2) -0.04689(10) 0.0321(6) Uani 1 1 d . . . . .
H35 H 0.281424 0.889235 -0.057198 0.038 Uiso 1 1 calc R U . . .
C36 C 0.36882(18) 0.88925(19) 0.00283(9) 0.0264(5) Uani 1 1 d . . . . .
C37 C 0.29566(18) 0.87637(19) 0.04119(9) 0.0269(5) Uani 1 1 d . . . . .
C38 C 0.00108(19) 0.8538(2) 0.01445(10) 0.0326(6) Uani 1 1 d . . . . .
H38A H 0.035960 0.896443 -0.007127 0.049 Uiso 1 1 calc R U . . .
H38B H -0.063423 0.878097 0.020347 0.049 Uiso 1 1 calc R U . . .
H38C H -0.003366 0.792372 -0.001079 0.049 Uiso 1 1 calc R U . . .
C39 C 0.05300(18) 0.8452(2) 0.06203(10) 0.0272(5) Uani 1 1 d . . . . .
C40 C 0.00406(17) 0.82941(19) 0.10872(9) 0.0275(5) Uani 1 1 d . . . . .
C41 C -0.09448(19) 0.8236(2) 0.11470(11) 0.0362(7) Uani 1 1 d . . . . .
H41 H -0.136241 0.835716 0.088004 0.043 Uiso 1 1 calc R U . . .
C42 C -0.1308(2) 0.8000(3) 0.16009(11) 0.0416(7) Uani 1 1 d . . . . .
H42 H -0.198022 0.795749 0.164808 0.050 Uiso 1 1 calc R U . . .
C43 C -0.06942(19) 0.7827(2) 0.19850(11) 0.0364(7) Uani 1 1 d . . . . .
H43 H -0.093468 0.764444 0.229586 0.044 Uiso 1 1 calc R U . . .
C44 C 0.02881(18) 0.79247(19) 0.19081(10) 0.0276(5) Uani 1 1 d . . . . .
C45 C 0.10260(18) 0.7804(2) 0.22834(10) 0.0275(5) Uani 1 1 d . . . . .
C46 C 0.0810(2) 0.7535(2) 0.27983(10) 0.0348(6) Uani 1 1 d . . . . .
H46A H 0.136842 0.722564 0.294174 0.052 Uiso 1 1 calc R U . . .
H46B H 0.026194 0.710947 0.280348 0.052 Uiso 1 1 calc R U . . .
H46C H 0.065707 0.809478 0.298862 0.052 Uiso 1 1 calc R U . . .
C47 C 0.34109(18) 0.8147(2) 0.21939(10) 0.0288(5) Uani 1 1 d . . . . .
C48 C 0.43323(18) 0.8136(2) 0.24614(10) 0.0300(6) Uani 1 1 d . . . . .
C49 C 0.4354(2) 0.8083(2) 0.29699(11) 0.0361(6) Uani 1 1 d . . . . .
H49 H 0.377212 0.804027 0.314843 0.043 Uiso 1 1 calc R U . . .
C50 C 0.5219(2) 0.8094(2) 0.32173(12) 0.0421(7) Uani 1 1 d . . . . .
H50 H 0.522720 0.807593 0.356498 0.051 Uiso 1 1 calc R U . . .
C51 C 0.6065(2) 0.8130(2) 0.29629(13) 0.0431(8) Uani 1 1 d . . . . .
H51 H 0.665601 0.812918 0.313466 0.052 Uiso 1 1 calc R U . . .
C52 C 0.6059(2) 0.8167(2) 0.24556(13) 0.0423(7) Uani 1 1 d . . . . .
H52 H 0.664520 0.818501 0.228004 0.051 Uiso 1 1 calc R U . . .
C53 C 0.51922(19) 0.8178(2) 0.22034(11) 0.0350(6) Uani 1 1 d . . . . .
H53 H 0.518725 0.821498 0.185607 0.042 Uiso 1 1 calc R U . . .
C54 C 0.17832(18) 1.0543(2) 0.16331(10) 0.0285(5) Uani 1 1 d . . . . .
C55 C 0.25662(18) 0.6386(2) 0.09358(11) 0.0335(6) Uani 1 1 d . . . . .
N11 N 0.20413(16) 0.85749(17) 0.02837(8) 0.0282(5) Uani 1 1 d . . . . .
H11N H 0.184(2) 0.839(2) 0.0012(12) 0.034 Uiso 1 1 d . U . . .
N12 N 0.14449(15) 0.84825(16) 0.06787(8) 0.0269(4) Uani 1 1 d . . . . .
N13 N 0.06426(14) 0.81554(15) 0.14661(8) 0.0261(4) Uani 1 1 d . . . . .
N14 N 0.18776(15) 0.79713(16) 0.21161(8) 0.0269(5) Uani 1 1 d . . . . .
N15 N 0.26375(15) 0.78958(18) 0.24348(8) 0.0305(5) Uani 1 1 d . . . . .
N16 N 0.18882(16) 0.97572(17) 0.15536(8) 0.0299(5) Uani 1 1 d . . . . .
N17 N 0.23901(15) 0.70403(18) 0.11719(9) 0.0313(5) Uani 1 1 d . . . . .
O11 O 0.31522(12) 0.88276(15) 0.08560(7) 0.0309(4) Uani 1 1 d . . . . .
O12 O 0.34035(13) 0.84047(15) 0.17445(6) 0.0318(4) Uani 1 1 d . . . . .
C2SA C 0.504(3) 0.0878(18) 0.3788(14) 0.126(7) Uani 0.5 1 d . U P B 1
H2S1 H 0.441883 0.056944 0.373540 0.189 Uiso 0.5 1 calc R U P B 1
H2S2 H 0.492973 0.149392 0.393265 0.189 Uiso 0.5 1 calc R U P B 1
H2S3 H 0.542815 0.050103 0.400993 0.189 Uiso 0.5 1 calc R U P B 1
C1SA C 0.5553(18) 0.099(2) 0.3298(10) 0.049(5) Uani 0.5 1 d . U P B 1
N1SA N 0.5927(5) 0.0915(8) 0.2975(4) 0.062(3) Uani 0.5 1 d . U P B 1
C2SB C 0.516(3) 0.1314(18) 0.3776(14) 0.126(7) Uani 0.5 1 d . U P C 2
H2S4 H 0.446142 0.130702 0.381788 0.189 Uiso 0.5 1 calc R U P C 2
H2S5 H 0.538277 0.195984 0.375967 0.189 Uiso 0.5 1 calc R U P C 2
H2S6 H 0.546048 0.099909 0.405422 0.189 Uiso 0.5 1 calc R U P C 2
C1SB C 0.540(2) 0.086(2) 0.3349(11) 0.047(4) Uani 0.5 1 d . U P C 2
N1SB N 0.5476(8) 0.0587(7) 0.2929(3) 0.067(3) Uani 0.5 1 d D U P C 2
C3SA C 0.2742(12) 0.0568(10) 0.2974(6) 0.090(4) Uani 0.7 1 d . U P D 1
H3S1 H 0.209338 0.081723 0.293887 0.134 Uiso 0.7 1 calc R U P D 1
H3S2 H 0.279453 -0.001983 0.279367 0.134 Uiso 0.7 1 calc R U P D 1
H3S3 H 0.320463 0.101673 0.284360 0.134 Uiso 0.7 1 calc R U P D 1
O1S O 0.2944(5) 0.0402(5) 0.3493(2) 0.117(2) Uani 0.7 1 d . U P D 1
H1S H 0.2668(10) -0.0130(18) 0.3587(4) 0.176 Uiso 0.7 1 calc DR U P D 1
C3SB C 0.276(3) 0.0870(19) 0.2971(12) 0.069(7) Uani 0.3 1 d . U P E 2
H3S4 H 0.254290 0.094418 0.263123 0.104 Uiso 0.3 1 calc R U P E 2
H3S5 H 0.310355 0.143004 0.307376 0.104 Uiso 0.3 1 calc R U P E 2
H3S6 H 0.220135 0.077585 0.318346 0.104 Uiso 0.3 1 calc R U P E 2
O2S O 0.3386(8) 0.0069(7) 0.3005(5) 0.084(4) Uani 0.3 1 d . U P E 2
H2S H 0.395(2) 0.0223(9) 0.2916(6) 0.127 Uiso 0.3 1 calc DR U P E 2

loop_
_atom_site_aniso_label
_atom_site_aniso_U_11
_atom_site_aniso_U_22
_atom_site_aniso_U_33
_atom_site_aniso_U_23
_atom_site_aniso_U_13
_atom_site_aniso_U_12
V1 0.02022(17) 0.0347(2) 0.02531(19) -0.00065(17) -0.00270(17) -0.00126(18)
C24A 0.024(4) 0.039(4) 0.027(3) -0.001(3) -0.007(3) 0.003(3)
S1A 0.0373(8) 0.0407(8) 0.0387(8) 0.0000(6) -0.0054(6) -0.0115(6)
C24B 0.020(6) 0.025(6) 0.023(5) 0.003(4) -0.009(5) 0.005(5)
S1B 0.041(2) 0.0359(18) 0.057(2) 0.0024(15) -0.0166(15) -0.0095(14)
S2 0.0578(5) 0.0361(4) 0.0594(5) -0.0095(4) -0.0167(4) 0.0080(4)
C1 0.0263(12) 0.0334(14) 0.0319(13) -0.0035(11) 0.0025(10) -0.0033(11)
C2 0.0238(12) 0.0377(16) 0.0439(16) -0.0029(13) -0.0004(11) -0.0028(11)
C3 0.0272(13) 0.0469(18) 0.0460(16) 0.0016(14) 0.0065(12) -0.0010(13)
C4 0.0372(15) 0.057(2) 0.0361(15) 0.0062(14) 0.0091(13) 0.0003(15)
C5 0.0302(13) 0.0448(18) 0.0351(14) 0.0046(13) 0.0010(11) 0.0035(12)
C6 0.0226(11) 0.0262(13) 0.0334(13) -0.0027(10) 0.0021(10) -0.0001(10)
C7 0.0234(11) 0.0296(14) 0.0310(13) -0.0036(10) -0.0004(10) -0.0002(10)
C8 0.0387(15) 0.0400(17) 0.0309(13) -0.0020(12) -0.0101(12) 0.0066(13)
C9 0.0276(12) 0.0284(14) 0.0301(13) -0.0049(10) -0.0053(10) 0.0006(11)
C10 0.0250(12) 0.0288(14) 0.0379(14) -0.0053(11) -0.0060(11) 0.0002(10)
C11 0.0278(13) 0.0356(16) 0.0501(17) -0.0028(14) -0.0112(12) 0.0017(12)
C12 0.0221(12) 0.0398(18) 0.071(2) -0.0009(16) -0.0089(13) -0.0006(12)
C13 0.0213(12) 0.0400(17) 0.064(2) 0.0001(15) 0.0070(13) -0.0021(11)
C14 0.0251(12) 0.0304(15) 0.0469(16) -0.0012(12) 0.0024(12) -0.0036(11)
C15 0.0354(14) 0.0323(15) 0.0425(16) 0.0049(13) 0.0087(12) -0.0019(12)
C16 0.0474(19) 0.060(2) 0.066(2) 0.0239(19) 0.0248(18) 0.0044(18)
C17 0.0413(16) 0.0312(15) 0.0334(14) 0.0013(12) -0.0047(12) -0.0069(12)
C18 0.0553(18) 0.0289(15) 0.0315(14) 0.0013(11) -0.0106(13) -0.0015(13)
C19 0.070(2) 0.050(2) 0.0342(15) 0.0064(14) -0.0060(17) 0.000(2)
C20 0.104(4) 0.059(2) 0.0309(16) 0.0065(16) -0.012(2) 0.012(2)
C21 0.079(3) 0.054(2) 0.045(2) -0.0097(16) -0.0290(19) 0.021(2)
C22 0.064(2) 0.049(2) 0.057(2) -0.0031(17) -0.0250(19) 0.0096(19)
C23 0.0502(18) 0.0422(19) 0.0438(17) 0.0063(14) -0.0127(15) 0.0005(15)
C25 0.0245(12) 0.0428(18) 0.0365(14) -0.0061(12) -0.0085(11) 0.0063(12)
N1 0.0249(10) 0.0328(12) 0.0282(10) -0.0026(9) 0.0007(9) 0.0011(9)
N2 0.0230(9) 0.0292(11) 0.0269(9) -0.0042(8) -0.0014(9) 0.0013(9)
N3 0.0219(10) 0.0299(12) 0.0355(12) -0.0043(9) -0.0015(9) -0.0016(9)
N4 0.0333(11) 0.0333(13) 0.0301(11) 0.0030(10) 0.0021(9) -0.0031(10)
N5 0.0418(14) 0.0393(14) 0.0296(12) 0.0077(11) 0.0033(11) -0.0004(12)
N6 0.0298(11) 0.0409(14) 0.0246(10) -0.0013(9) -0.0017(9) -0.0058(10)
N7 0.0272(11) 0.0398(14) 0.0386(13) -0.0053(11) -0.0049(10) 0.0042(10)
O1 0.0218(8) 0.0472(12) 0.0304(9) 0.0053(9) -0.0011(7) 0.0021(8)
O2 0.0313(10) 0.0497(13) 0.0300(9) 0.0054(8) -0.0056(8) -0.0049(10)
V2 0.01865(17) 0.0296(2) 0.02472(19) -0.00125(17) -0.00052(17) -0.00228(18)
S11 0.0427(4) 0.0344(4) 0.0563(5) -0.0091(4) 0.0114(4) 0.0019(3)
S12 0.0375(4) 0.0550(5) 0.0565(5) -0.0255(4) 0.0002(4) 0.0097(4)
C31 0.0255(12) 0.0385(16) 0.0271(12) 0.0001(11) -0.0019(10) -0.0001(11)
C32 0.0225(12) 0.0469(18) 0.0362(14) 0.0060(13) -0.0012(11) -0.0020(12)
C33 0.0295(12) 0.0358(15) 0.0312(13) 0.0035(12) 0.0048(11) -0.0001(11)
C34 0.0331(13) 0.0402(16) 0.0260(12) 0.0030(11) -0.0017(11) -0.0016(12)
C35 0.0260(12) 0.0392(16) 0.0311(13) 0.0040(11) -0.0042(11) -0.0012(11)
C36 0.0234(11) 0.0274(13) 0.0283(12) 0.0009(10) 0.0012(10) 0.0008(10)
C37 0.0242(11) 0.0278(13) 0.0287(12) 0.0004(10) -0.0015(10) 0.0005(10)
C38 0.0249(12) 0.0405(17) 0.0324(13) -0.0047(12) -0.0057(11) 0.0020(11)
C39 0.0233(11) 0.0262(13) 0.0322(13) -0.0031(11) -0.0041(10) 0.0024(10)
C40 0.0212(10) 0.0283(14) 0.0331(13) -0.0066(11) -0.0010(10) 0.0002(10)
C41 0.0209(11) 0.0480(19) 0.0395(15) -0.0074(13) -0.0024(11) 0.0005(12)
C42 0.0205(12) 0.061(2) 0.0430(16) -0.0073(15) 0.0025(12) -0.0029(13)
C43 0.0246(13) 0.0489(18) 0.0355(15) -0.0053(13) 0.0063(11) -0.0033(12)
C44 0.0225(11) 0.0288(13) 0.0315(13) -0.0042(11) 0.0036(10) -0.0002(10)
C45 0.0242(11) 0.0289(14) 0.0294(13) -0.0020(10) 0.0018(10) -0.0011(10)
C46 0.0298(13) 0.0423(17) 0.0325(14) 0.0039(12) 0.0033(11) -0.0009(12)
C47 0.0249(12) 0.0323(14) 0.0290(12) 0.0001(10) -0.0007(10) -0.0018(11)
C48 0.0235(12) 0.0313(15) 0.0351(14) 0.0037(11) -0.0023(10) 0.0000(10)
C49 0.0284(13) 0.0449(18) 0.0349(15) 0.0080(13) -0.0008(11) -0.0002(12)
C50 0.0408(16) 0.0477(19) 0.0378(16) 0.0087(14) -0.0113(13) 0.0015(14)
C51 0.0281(13) 0.0463(19) 0.055(2) 0.0074(15) -0.0125(13) 0.0012(13)
C52 0.0242(13) 0.048(2) 0.0548(19) 0.0032(15) 0.0020(13) -0.0006(13)
C53 0.0262(12) 0.0411(17) 0.0377(15) 0.0028(13) 0.0026(11) -0.0030(12)
C54 0.0218(11) 0.0377(15) 0.0258(12) -0.0011(11) 0.0023(10) -0.0055(10)
C55 0.0241(11) 0.0414(17) 0.0352(14) -0.0014(12) -0.0010(11) 0.0025(11)
N11 0.0238(10) 0.0369(13) 0.0239(10) -0.0019(9) -0.0012(9) -0.0016(9)
N12 0.0224(9) 0.0306(12) 0.0277(10) -0.0019(9) 0.0014(8) 0.0010(9)
N13 0.0206(9) 0.0266(11) 0.0311(11) -0.0041(9) 0.0006(8) -0.0004(8)
N14 0.0214(9) 0.0305(12) 0.0286(11) -0.0007(9) -0.0007(8) -0.0006(8)
N15 0.0235(10) 0.0383(13) 0.0296(11) 0.0026(10) -0.0027(8) -0.0021(9)
N16 0.0287(11) 0.0331(13) 0.0280(11) -0.0013(9) -0.0006(9) -0.0032(9)
N17 0.0248(11) 0.0342(13) 0.0349(12) -0.0020(10) 0.0004(9) 0.0016(9)
O11 0.0245(8) 0.0418(11) 0.0264(9) 0.0004(8) -0.0004(7) -0.0045(8)
O12 0.0252(8) 0.0445(11) 0.0257(8) 0.0019(8) -0.0016(7) -0.0061(9)
C2SA 0.099(9) 0.175(18) 0.104(5) -0.005(15) 0.020(6) 0.039(14)
C1SA 0.043(8) 0.061(9) 0.042(9) 0.005(6) -0.006(7) 0.010(6)
N1SA 0.034(3) 0.110(8) 0.041(4) 0.039(5) 0.027(4) 0.035(4)
C2SB 0.099(9) 0.175(18) 0.104(5) -0.005(15) 0.020(6) 0.039(14)
C1SB 0.049(8) 0.058(8) 0.033(5) 0.005(5) 0.014(5) 0.005(6)
N1SB 0.096(7) 0.075(6) 0.030(3) -0.003(4) 0.010(5) 0.038(6)
C3SA 0.065(5) 0.120(10) 0.083(7) 0.045(7) 0.008(5) 0.007(7)
O1S 0.116(5) 0.112(5) 0.124(5) 0.000(4) 0.025(4) -0.038(4)
C3SB 0.071(11) 0.073(11) 0.063(10) -0.019(9) -0.002(9) -0.001(10)
O2S 0.061(6) 0.055(6) 0.138(10) 0.010(6) 0.038(7) 0.007(5)

loop_
_atom_type_symbol
_atom_type_description
_atom_type_scat_dispersion_real
_atom_type_scat_dispersion_imag
_atom_type_scat_source
C C 0.0033 0.0016 'International Tables Vol C Tables 4.2.6.8 and 6.1.1.4'
H H 0.0000 0.0000 'International Tables Vol C Tables 4.2.6.8 and 6.1.1.4'
N N 0.0061 0.0033 'International Tables Vol C Tables 4.2.6.8 and 6.1.1.4'
O O 0.0106 0.0060 'International Tables Vol C Tables 4.2.6.8 and 6.1.1.4'
V V 0.3005 0.5294 'International Tables Vol C Tables 4.2.6.8 and 6.1.1.4'
S S 0.1246 0.1234 'International Tables Vol C Tables 4.2.6.8 and 6.1.1.4'

loop_
_geom_angle_atom_site_label_1
_geom_angle_atom_site_label_2
_geom_angle_atom_site_label_3
_geom_angle
_geom_angle_site_symmetry_1
_geom_angle_site_symmetry_3
_geom_angle_publ_flag
O1 V1 N6 89.75(9) . . ?
O1 V1 N7 90.37(9) . . ?
N6 V1 N7 177.29(10) . . ?
O1 V1 O2 74.17(8) . . ?
N6 V1 O2 89.01(9) . . ?
N7 V1 O2 88.42(9) . . ?
O1 V1 N2 72.47(8) . . ?
N6 V1 N2 86.11(9) . . ?
N7 V1 N2 96.51(9) . . ?
O2 V1 N2 146.29(9) . . ?
O1 V1 N3 143.47(8) . . ?
N6 V1 N3 93.19(9) . . ?
N7 V1 N3 88.32(9) . . ?
O2 V1 N3 142.22(9) . . ?
N2 V1 N3 71.43(9) . . ?
O1 V1 N4 145.53(8) . . ?
N6 V1 N4 91.39(9) . . ?
N7 V1 N4 86.98(10) . . ?
O2 V1 N4 71.40(8) . . ?
N2 V1 N4 141.97(9) . . ?
N3 V1 N4 70.84(9) . . ?
N6 C24A S1A 175.4(11) . . ?
N6 C24B S1B 173(3) . . ?
C6 C1 C2 119.9(3) . . ?
C6 C1 H1 120.1 . . ?
C2 C1 H1 120.1 . . ?
C3 C2 C1 120.0(3) . . ?
C3 C2 H2 120.0 . . ?
C1 C2 H2 120.0 . . ?
C2 C3 C4 120.3(3) . . ?
C2 C3 H3 119.9 . . ?
C4 C3 H3 119.9 . . ?
C5 C4 C3 119.8(3) . . ?
C5 C4 H4 120.1 . . ?
C3 C4 H4 120.1 . . ?
C6 C5 C4 120.1(3) . . ?
C6 C5 H5 119.9 . . ?
C4 C5 H5 119.9 . . ?
C5 C6 C1 120.0(2) . . ?
C5 C6 C7 121.1(2) . . ?
C1 C6 C7 118.9(2) . . ?
O1 C7 N1 123.4(2) . . ?
O1 C7 C6 117.4(2) . . ?
N1 C7 C6 119.2(2) . . ?
C9 C8 H8A 109.5 . . ?
C9 C8 H8B 109.5 . . ?
H8A C8 H8B 109.5 . . ?
C9 C8 H8C 109.5 . . ?
H8A C8 H8C 109.5 . . ?
H8B C8 H8C 109.5 . . ?
N2 C9 C10 111.8(2) . . ?
N2 C9 C8 125.3(3) . . ?
C10 C9 C8 122.9(2) . . ?
N3 C10 C11 121.0(3) . . ?
N3 C10 C9 114.0(2) . . ?
C11 C10 C9 125.0(3) . . ?
C12 C11 C10 118.8(3) . . ?
C12 C11 H11 120.6 . . ?
C10 C11 H11 120.6 . . ?
C13 C12 C11 120.2(3) . . ?
C13 C12 H12 119.9 . . ?
C11 C12 H12 119.9 . . ?
C12 C13 C14 118.7(3) . . ?
C12 C13 H13 120.7 . . ?
C14 C13 H13 120.7 . . ?
N3 C14 C13 121.6(3) . . ?
N3 C14 C15 113.8(2) . . ?
C13 C14 C15 124.6(3) . . ?
N4 C15 C14 111.3(2) . . ?
N4 C15 C16 127.6(3) . . ?
C14 C15 C16 121.2(3) . . ?
C15 C16 H16A 109.5 . . ?
C15 C16 H16B 109.5 . . ?
H16A C16 H16B 109.5 . . ?
C15 C16 H16C 109.5 . . ?
H16A C16 H16C 109.5 . . ?
H16B C16 H16C 109.5 . . ?
O2 C17 N5 118.1(3) . . ?
O2 C17 C18 119.8(3) . . ?
N5 C17 C18 122.1(3) . . ?
C19 C18 C23 119.4(3) . . ?
C19 C18 C17 123.6(3) . . ?
C23 C18 C17 117.0(3) . . ?
C18 C19 C20 119.6(4) . . ?
C18 C19 H19 120.2 . . ?
C20 C19 H19 120.2 . . ?
C21 C20 C19 120.6(4) . . ?
C21 C20 H20 119.7 . . ?
C19 C20 H20 119.7 . . ?
C20 C21 C22 120.1(3) . . ?
C20 C21 H21 119.9 . . ?
C22 C21 H21 119.9 . . ?
C23 C22 C21 119.7(4) . . ?
C23 C22 H22 120.2 . . ?
C21 C22 H22 120.2 . . ?
C22 C23 C18 120.5(3) . . ?
C22 C23 H23 119.7 . . ?
C18 C23 H23 119.7 . . ?
N7 C25 S2 178.2(3) . . ?
C7 N1 N2 106.9(2) . . ?
C9 N2 N1 118.8(2) . . ?
C9 N2 V1 123.20(19) . . ?
N1 N2 V1 117.96(16) . . ?
C14 N3 C10 119.7(2) . . ?
C14 N3 V1 120.76(19) . . ?
C10 N3 V1 119.51(18) . . ?
C15 N4 N5 121.3(3) . . ?
C15 N4 V1 122.8(2) . . ?
N5 N4 V1 115.57(18) . . ?
C17 N5 N4 112.6(2) . . ?
C17 N5 H5N 128(3) . . ?
N4 N5 H5N 118(3) . . ?
C24A N6 V1 154.0(6) . . ?
C24B N6 V1 166.8(14) . . ?
C25 N7 V1 170.6(2) . . ?
C7 O1 V1 118.23(17) . . ?
C17 O2 V1 122.1(2) . . ?
O12 V2 N17 90.73(9) . . ?
O12 V2 N16 91.68(9) . . ?
N17 V2 N16 176.15(9) . . ?
O12 V2 O11 75.56(7) . . ?
N17 V2 O11 88.94(9) . . ?
N16 V2 O11 88.76(9) . . ?
O12 V2 N14 72.62(8) . . ?
N17 V2 N14 92.18(9) . . ?
N16 V2 N14 91.41(9) . . ?
O11 V2 N14 148.17(8) . . ?
O12 V2 N13 144.16(8) . . ?
N17 V2 N13 92.82(9) . . ?
N16 V2 N13 86.98(9) . . ?
O11 V2 N13 140.13(8) . . ?
N14 V2 N13 71.61(8) . . ?
O12 V2 N12 145.92(8) . . ?
N17 V2 N12 83.33(9) . . ?
N16 V2 N12 93.00(9) . . ?
O11 V2 N12 70.82(8) . . ?
N14 V2 N12 140.88(8) . . ?
N13 V2 N12 69.84(8) . . ?
C32 C31 C36 119.5(2) . . ?
C32 C31 H31 120.3 . . ?
C36 C31 H31 120.3 . . ?
C31 C32 C33 120.8(3) . . ?
C31 C32 H32 119.6 . . ?
C33 C32 H32 119.6 . . ?
C32 C33 C34 119.8(3) . . ?
C32 C33 H33 120.1 . . ?
C34 C33 H33 120.1 . . ?
C35 C34 C33 120.3(2) . . ?
C35 C34 H34 119.8 . . ?
C33 C34 H34 119.8 . . ?
C34 C35 C36 119.8(2) . . ?
C34 C35 H35 120.1 . . ?
C36 C35 H35 120.1 . . ?
C35 C36 C31 119.8(2) . . ?
C35 C36 C37 122.6(2) . . ?
C31 C36 C37 117.6(2) . . ?
O11 C37 N11 118.3(2) . . ?
O11 C37 C36 122.0(2) . . ?
N11 C37 C36 119.8(2) . . ?
C39 C38 H38A 109.5 . . ?
C39 C38 H38B 109.5 . . ?
H38A C38 H38B 109.5 . . ?
C39 C38 H38C 109.5 . . ?
H38A C38 H38C 109.5 . . ?
H38B C38 H38C 109.5 . . ?
N12 C39 C40 111.1(2) . . ?
N12 C39 C38 125.9(2) . . ?
C40 C39 C38 122.9(2) . . ?
N13 C40 C41 121.3(3) . . ?
N13 C40 C39 113.6(2) . . ?
C41 C40 C39 125.1(2) . . ?
C42 C41 C40 119.0(3) . . ?
C42 C41 H41 120.5 . . ?
C40 C41 H41 120.5 . . ?
C43 C42 C41 119.9(3) . . ?
C43 C42 H42 120.0 . . ?
C41 C42 H42 120.0 . . ?
C42 C43 C44 118.7(3) . . ?
C42 C43 H43 120.7 . . ?
C44 C43 H43 120.7 . . ?
N13 C44 C43 121.4(3) . . ?
N13 C44 C45 113.4(2) . . ?
C43 C44 C45 125.1(3) . . ?
N14 C45 C44 112.2(2) . . ?
N14 C45 C46 124.5(2) . . ?
C44 C45 C46 123.3(2) . . ?
C45 C46 H46A 109.5 . . ?
C45 C46 H46B 109.5 . . ?
H46A C46 H46B 109.5 . . ?
C45 C46 H46C 109.5 . . ?
H46A C46 H46C 109.5 . . ?
H46B C46 H46C 109.5 . . ?
O12 C47 N15 123.5(2) . . ?
O12 C47 C48 118.8(2) . . ?
N15 C47 C48 117.7(2) . . ?
C49 C48 C53 119.2(3) . . ?
C49 C48 C47 120.8(2) . . ?
C53 C48 C47 120.0(2) . . ?
C50 C49 C48 120.4(3) . . ?
C50 C49 H49 119.8 . . ?
C48 C49 H49 119.8 . . ?
C51 C50 C49 120.3(3) . . ?
C51 C50 H50 119.8 . . ?
C49 C50 H50 119.8 . . ?
C50 C51 C52 120.1(3) . . ?
C50 C51 H51 119.9 . . ?
C52 C51 H51 119.9 . . ?
C51 C52 C53 120.0(3) . . ?
C51 C52 H52 120.0 . . ?
C53 C52 H52 120.0 . . ?
C52 C53 C48 119.9(3) . . ?
C52 C53 H53 120.1 . . ?
C48 C53 H53 120.1 . . ?
N16 C54 S11 178.3(3) . . ?
N17 C55 S12 179.2(3) . . ?
C37 N11 N12 113.0(2) . . ?
C37 N11 H11N 128(2) . . ?
N12 N11 H11N 118(2) . . ?
C39 N12 N11 120.6(2) . . ?
C39 N12 V2 123.86(19) . . ?
N11 N12 V2 115.51(15) . . ?
C44 N13 C40 119.7(2) . . ?
C44 N13 V2 119.38(17) . . ?
C40 N13 V2 120.84(17) . . ?
C45 N14 N15 118.0(2) . . ?
C45 N14 V2 123.30(18) . . ?
N15 N14 V2 118.65(16) . . ?
C47 N15 N14 107.2(2) . . ?
C54 N16 V2 176.4(2) . . ?
C55 N17 V2 162.5(2) . . ?
C37 O11 V2 119.89(17) . . ?
C47 O12 V2 117.99(16) . . ?
C1SA C2SA H2S1 109.5 . . ?
C1SA C2SA H2S2 109.5 . . ?
H2S1 C2SA H2S2 109.5 . . ?
C1SA C2SA H2S3 109.5 . . ?
H2S1 C2SA H2S3 109.5 . . ?
H2S2 C2SA H2S3 109.5 . . ?
N1SA C1SA C2SA 168(3) . . ?
C1SB C2SB H2S4 109.5 . . ?
C1SB C2SB H2S5 109.5 . . ?
H2S4 C2SB H2S5 109.5 . . ?
C1SB C2SB H2S6 109.5 . . ?
H2S4 C2SB H2S6 109.5 . . ?
H2S5 C2SB H2S6 109.5 . . ?
N1SB C1SB C2SB 166(3) . . ?
O1S C3SA H3S1 109.5 . . ?
O1S C3SA H3S2 109.5 . . ?
H3S1 C3SA H3S2 109.5 . . ?
O1S C3SA H3S3 109.5 . . ?
H3S1 C3SA H3S3 109.5 . . ?
H3S2 C3SA H3S3 109.5 . . ?
C3SA O1S H1S 109.5 . . ?
O2S C3SB H3S4 109.5 . . ?
O2S C3SB H3S5 109.5 . . ?
H3S4 C3SB H3S5 109.5 . . ?
O2S C3SB H3S6 109.5 . . ?
H3S4 C3SB H3S6 109.5 . . ?
H3S5 C3SB H3S6 109.5 . . ?
C3SB O2S H2S 109.5 . . ?

loop_
_geom_bond_atom_site_label_1
_geom_bond_atom_site_label_2
_geom_bond_distance
_geom_bond_site_symmetry_2
_geom_bond_publ_flag
V1 O1 1.9926(19) . ?
V1 N6 2.051(3) . ?
V1 N7 2.057(3) . ?
V1 O2 2.067(2) . ?
V1 N2 2.123(2) . ?
V1 N3 2.132(2) . ?
V1 N4 2.166(2) . ?
C24A N6 1.127(13) . ?
C24A S1A 1.649(13) . ?
C24B N6 1.21(3) . ?
C24B S1B 1.60(3) . ?
S2 C25 1.628(3) . ?
C1 C6 1.390(4) . ?
C1 C2 1.395(4) . ?
C1 H1 0.9500 . ?
C2 C3 1.379(4) . ?
C2 H2 0.9500 . ?
C3 C4 1.392(5) . ?
C3 H3 0.9500 . ?
C4 C5 1.389(4) . ?
C4 H4 0.9500 . ?
C5 C6 1.387(4) . ?
C5 H5 0.9500 . ?
C6 C7 1.480(3) . ?
C7 O1 1.282(3) . ?
C7 N1 1.316(3) . ?
C8 C9 1.487(4) . ?
C8 H8A 0.9800 . ?
C8 H8B 0.9800 . ?
C8 H8C 0.9800 . ?
C9 N2 1.297(3) . ?
C9 C10 1.455(4) . ?
C10 N3 1.346(4) . ?
C10 C11 1.401(4) . ?
C11 C12 1.374(5) . ?
C11 H11 0.9500 . ?
C12 C13 1.374(5) . ?
C12 H12 0.9500 . ?
C13 C14 1.391(4) . ?
C13 H13 0.9500 . ?
C14 N3 1.343(4) . ?
C14 C15 1.479(4) . ?
C15 N4 1.295(4) . ?
C15 C16 1.485(4) . ?
C16 H16A 0.9800 . ?
C16 H16B 0.9800 . ?
C16 H16C 0.9800 . ?
C17 O2 1.239(3) . ?
C17 N5 1.350(4) . ?
C17 C18 1.473(4) . ?
C18 C19 1.384(4) . ?
C18 C23 1.397(5) . ?
C19 C20 1.396(5) . ?
C19 H19 0.9500 . ?
C20 C21 1.372(7) . ?
C20 H20 0.9500 . ?
C21 C22 1.385(6) . ?
C21 H21 0.9500 . ?
C22 C23 1.383(5) . ?
C22 H22 0.9500 . ?
C23 H23 0.9500 . ?
C25 N7 1.167(4) . ?
N1 N2 1.379(3) . ?
N4 N5 1.379(3) . ?
N5 H5N 0.82(4) . ?
V2 O12 2.0077(18) . ?
V2 N17 2.038(3) . ?
V2 N16 2.062(3) . ?
V2 O11 2.1137(18) . ?
V2 N14 2.114(2) . ?
V2 N13 2.142(2) . ?
V2 N12 2.173(2) . ?
S11 C54 1.633(3) . ?
S12 C55 1.624(3) . ?
C31 C32 1.381(4) . ?
C31 C36 1.402(4) . ?
C31 H31 0.9500 . ?
C32 C33 1.383(4) . ?
C32 H32 0.9500 . ?
C33 C34 1.389(4) . ?
C33 H33 0.9500 . ?
C34 C35 1.383(4) . ?
C34 H34 0.9500 . ?
C35 C36 1.395(4) . ?
C35 H35 0.9500 . ?
C36 C37 1.475(4) . ?
C37 O11 1.247(3) . ?
C37 N11 1.353(3) . ?
C38 C39 1.493(4) . ?
C38 H38A 0.9800 . ?
C38 H38B 0.9800 . ?
C38 H38C 0.9800 . ?
C39 N12 1.289(3) . ?
C39 C40 1.465(4) . ?
C40 N13 1.348(3) . ?
C40 C41 1.389(4) . ?
C41 C42 1.382(4) . ?
C41 H41 0.9500 . ?
C42 C43 1.378(4) . ?
C42 H42 0.9500 . ?
C43 C44 1.396(4) . ?
C43 H43 0.9500 . ?
C44 N13 1.346(3) . ?
C44 C45 1.464(4) . ?
C45 N14 1.297(3) . ?
C45 C46 1.489(4) . ?
C46 H46A 0.9800 . ?
C46 H46B 0.9800 . ?
C46 H46C 0.9800 . ?
C47 O12 1.282(3) . ?
C47 N15 1.316(3) . ?
C47 C48 1.480(4) . ?
C48 C49 1.391(4) . ?
C48 C53 1.395(4) . ?
C49 C50 1.385(4) . ?
C49 H49 0.9500 . ?
C50 C51 1.372(5) . ?
C50 H50 0.9500 . ?
C51 C52 1.387(5) . ?
C51 H51 0.9500 . ?
C52 C53 1.393(4) . ?
C52 H52 0.9500 . ?
C53 H53 0.9500 . ?
C54 N16 1.158(4) . ?
C55 N17 1.165(4) . ?
N11 N12 1.370(3) . ?
N11 H11N 0.83(3) . ?
N14 N15 1.377(3) . ?
C2SA C1SA 1.53(5) . ?
C2SA H2S1 0.9800 . ?
C2SA H2S2 0.9800 . ?
C2SA H2S3 0.9800 . ?
C1SA N1SA 1.03(3) . ?
C2SB C1SB 1.38(5) . ?
C2SB H2S4 0.9800 . ?
C2SB H2S5 0.9800 . ?
C2SB H2S6 0.9800 . ?
C1SB N1SB 1.22(3) . ?
C3SA O1S 1.464(16) . ?
C3SA H3S1 0.9800 . ?
C3SA H3S2 0.9800 . ?
C3SA H3S3 0.9800 . ?
O1S H1S 0.89(3) . ?
C3SB O2S 1.45(3) . ?
C3SB H3S4 0.9800 . ?
C3SB H3S5 0.9800 . ?
C3SB H3S6 0.9800 . ?
O2S H2S 0.85(3) . ?

loop_
_geom_hbond_atom_site_label_D
_geom_hbond_atom_site_label_H
_geom_hbond_atom_site_label_A
_geom_hbond_distance_DH
_geom_hbond_distance_HA
_geom_hbond_distance_DA
_geom_hbond_angle_DHA
_geom_hbond_site_symmetry_A
N5 H5N N1SA 0.82(4) 2.03(4) 2.829(10) 164(4) .
N5 H5N N1SB 0.82(4) 2.13(4) 2.944(9) 173(4) .
N11 H11N S2 0.83(3) 2.75(3) 3.563(2) 167(3) 4_455
O1S H1S S1A 0.89 2.36 3.212(6) 160.1 3_645
O2S H2S N1SB 0.85 2.20 3.020(15) 162.3 .
C3 H3 S1A 0.95 2.89 3.683(3) 142.1 4
C3 H3 S1B 0.95 2.95 3.652(5) 132.0 4
C11 H11 S1A 0.95 2.90 3.690(3) 141.3 4_455
C16 H16C N1SB 0.98 2.28 2.945(10) 123.9 .
C19 H19 N1SA 0.95 2.30 3.096(8) 141.1 .
C19 H19 N1SB 0.95 2.61 3.497(11) 156.2 .
C21 H21 S1A 0.95 2.87 3.788(4) 163.1 3_745
C32 H32 S12 0.95 2.98 3.687(3) 132.7 4_565
C35 H35 S2 0.95 2.87 3.623(3) 137.6 4_455
C2SA H2S2 S2 0.98 2.55 3.34(3) 137.8 3_655
C2SA H2S3 S12 0.98 2.68 3.49(4) 139.9 3_645
C2SB H2S4 S2 0.98 2.38 3.06(3) 126.0 3_655
C2SB H2S6 S12 0.98 2.70 3.52(4) 141.2 3_645
